data_7121223
loop_
_publ_author_name
'Wang, Ting-Ting'
'Zhang, Di'
'Liao, Wei-Wei'

_publ_section_title
;
 Versatile synthesis of functionalized \b- and \g-carbolines via
 Pd-catalyzed C-H addition to nitriles/cyclization sequences.
;
_journal_issue 16
_journal_name_full 'Chemical communications (Cambridge, England)'
_journal_page_first 2048
_journal_page_last 2051
_journal_paper_doi 10.1039/c8cc00040a
_journal_volume 54
_journal_year 2018
_chemical_formula_sum 'C21 H20 N2 O'
_chemical_formula_weight 316.39
_space_group_IT_number 2
_space_group_name_Hall '-P 1'
_space_group_name_H-M_alt 'P -1'
_symmetry_cell_setting triclinic
_symmetry_space_group_name_Hall '-P 1'
_symmetry_space_group_name_H-M 'P -1'
_atom_sites_solution_hydrogens geom
_atom_sites_solution_primary direct
_atom_sites_solution_secondary difmap
_audit_creation_method SHELXL-97
_audit_update_record
;
2017-12-27 deposited with the CCDC.
2018-02-01 downloaded from the CCDC.
;
_cell_angle_alpha 113.159(2)
_cell_angle_beta 96.838(3)
_cell_angle_gamma 101.414(2)
_cell_formula_units_Z 2
_cell_length_a 7.5703(5)
_cell_length_b 11.2253(8)
_cell_length_c 11.2607(8)
_cell_measurement_reflns_used 5468
_cell_measurement_temperature 293(2)
_cell_measurement_theta_max 27.57
_cell_measurement_theta_min 2.81
_cell_volume 841.58(10)
_computing_cell_refinement 'Bruker SMART'
_computing_data_collection 'Bruker SMART'
_computing_data_reduction 'Bruker SAINT'
_computing_molecular_graphics 'Bruker SHELXTL'
_computing_publication_material 'Bruker SHELXTL'
_computing_structure_refinement 'SHELXL-97 (Sheldrick, 1997)'
_computing_structure_solution 'SHELXS-97 (Sheldrick, 1990)'
_diffrn_ambient_temperature 293(2)
_diffrn_measured_fraction_theta_full 0.981
_diffrn_measured_fraction_theta_max 0.981
_diffrn_measurement_device_type 'CCD area detector'
_diffrn_measurement_method 'phi and omega scans'
_diffrn_radiation_monochromator graphite
_diffrn_radiation_source 'fine-focus sealed tube'
_diffrn_radiation_type MoK\a
_diffrn_radiation_wavelength 0.71073
_diffrn_reflns_av_R_equivalents 0.0545
_diffrn_reflns_av_sigmaI/netI 0.0404
_diffrn_reflns_limit_h_max 9
_diffrn_reflns_limit_h_min -9
_diffrn_reflns_limit_k_max 13
_diffrn_reflns_limit_k_min -13
_diffrn_reflns_limit_l_max 13
_diffrn_reflns_limit_l_min -13
_diffrn_reflns_number 14685
_diffrn_reflns_theta_full 25.06
_diffrn_reflns_theta_max 25.06
_diffrn_reflns_theta_min 2.81
_exptl_absorpt_coefficient_mu 0.077
_exptl_absorpt_correction_T_max 0.9862
_exptl_absorpt_correction_T_min 0.9839
_exptl_absorpt_correction_type multi-scan
_exptl_absorpt_process_details SADABS
_exptl_crystal_density_diffrn 1.249
_exptl_crystal_density_method 'not measured'
_exptl_crystal_description BLOCK
_exptl_crystal_F_000 336
_exptl_crystal_size_max 0.21
_exptl_crystal_size_mid 0.20
_exptl_crystal_size_min 0.18
_refine_diff_density_max 0.284
_refine_diff_density_min -0.190
_refine_diff_density_rms 0.041
_refine_ls_extinction_method none
_refine_ls_goodness_of_fit_ref 1.037
_refine_ls_hydrogen_treatment mixed
_refine_ls_matrix_type full
_refine_ls_number_parameters 220
_refine_ls_number_reflns 2931
_refine_ls_number_restraints 0
_refine_ls_restrained_S_all 1.037
_refine_ls_R_factor_all 0.0819
_refine_ls_R_factor_gt 0.0550
_refine_ls_shift/su_max 0.000
_refine_ls_shift/su_mean 0.000
_refine_ls_structure_factor_coef Fsqd
_refine_ls_weighting_details 'calc w=1/[\s^2^(Fo^2^)+(0.0902P)^2^+0.2042P] where P=(Fo^2^+2Fc^2^)/3'
_refine_ls_weighting_scheme calc
_refine_ls_wR_factor_gt 0.1428
_refine_ls_wR_factor_ref 0.1666
_reflns_number_gt 2095
_reflns_number_total 2931
_reflns_threshold_expression >2sigma(I)
_cod_data_source_file c8cc00040a3.cif
_cod_data_source_block y_CCDC1
_cod_depositor_comments
;
The following automatic conversions were performed:

'_symmetry_cell_setting' value 'Triclinic' changed to 'triclinic'
according to
/home/data/users/saulius/crontab/automatic-downloads/rss-feeds/RSC/lib/dictionaries/cif_core.dic
dictionary named 'cif_core.dic' version 2.4.2 from 2011-04-26.

'_exptl_absorpt_correction_type' value 'MULTI-SCAN' changed to
'multi-scan' according to
/home/data/users/saulius/crontab/automatic-downloads/rss-feeds/RSC/lib/dictionaries/cif_core.dic
dictionary named 'cif_core.dic' version 2.4.2 from 2011-04-26.

Automatic conversion script
Id: cif_fix_values 4973 2017-02-22 13:04:09Z antanas 

 Adding full bibliography for 7121222--7121223.cif.
;
_cod_original_sg_symbol_H-M P-1
_cod_database_code 7121223

loop_
_symmetry_equiv_pos_as_xyz
'x, y, z'
'-x, -y, -z'

loop_
_atom_site_label
_atom_site_type_symbol
_atom_site_fract_x
_atom_site_fract_y
_atom_site_fract_z
_atom_site_U_iso_or_equiv
_atom_site_adp_type
_atom_site_occupancy
_atom_site_symmetry_multiplicity
_atom_site_calc_flag
_atom_site_refinement_flags
O1 O -0.2150(2) 0.35779(19) 0.57966(18) 0.0696(5) Uani 1 1 d .
N1 N 0.3321(2) 0.0885(2) -0.06179(17) 0.0497(5) Uani 1 1 d .
N2 N 0.1750(2) -0.08637(18) 0.18218(18) 0.0485(5) Uani 1 1 d .
C1 C 0.4405(3) 0.2157(2) 0.0298(2) 0.0482(6) Uani 1 1 d .
C2 C 0.5300(3) 0.3209(3) 0.0055(3) 0.0638(7) Uani 1 1 d .
H2 H 0.5237 0.3133 -0.0803 0.077 Uiso 1 1 calc R
C3 C 0.6290(4) 0.4380(3) 0.1139(4) 0.0725(8) Uani 1 1 d .
H3 H 0.6899 0.5108 0.1007 0.087 Uiso 1 1 calc R
C4 C 0.6395(4) 0.4493(3) 0.2414(3) 0.0692(8) Uani 1 1 d .
H4 H 0.7085 0.5292 0.3122 0.083 Uiso 1 1 calc R
C5 C 0.5497(3) 0.3447(2) 0.2655(3) 0.0569(6) Uani 1 1 d .
H5 H 0.5569 0.3537 0.3518 0.068 Uiso 1 1 calc R
C6 C 0.4473(3) 0.2245(2) 0.1583(2) 0.0434(5) Uani 1 1 d .
C7 C 0.3362(3) 0.0961(2) 0.1431(2) 0.0407(5) Uani 1 1 d .
C8 C 0.2684(3) 0.0172(2) 0.0057(2) 0.0422(5) Uani 1 1 d .
C9 C 0.2857(4) 0.0434(3) -0.2038(2) 0.0680(7) Uani 1 1 d .
H9A H 0.1733 0.0639 -0.2278 0.102 Uiso 1 1 calc R
H9B H 0.2694 -0.0520 -0.2470 0.102 Uiso 1 1 calc R
H9C H 0.3836 0.0883 -0.2307 0.102 Uiso 1 1 calc R
C10 C 0.1557(3) -0.1125(2) -0.0415(2) 0.0485(6) Uani 1 1 d .
H10 H 0.1114 -0.1657 -0.1318 0.058 Uiso 1 1 calc R
C11 C 0.1119(3) -0.1594(2) 0.0496(2) 0.0485(6) Uani 1 1 d .
C12 C -0.0096(3) -0.2988(2) 0.0072(3) 0.0692(7) Uani 1 1 d .
H12A H -0.0635 -0.3372 -0.0857 0.104 Uiso 1 1 calc R
H12B H -0.1059 -0.2945 0.0559 0.104 Uiso 1 1 calc R
H12C H 0.0628 -0.3537 0.0244 0.104 Uiso 1 1 calc R
C13 C 0.2848(3) 0.0398(2) 0.2280(2) 0.0427(5) Uani 1 1 d .
C14 C 0.3421(3) 0.1158(2) 0.3764(2) 0.0502(6) Uani 1 1 d .
H14A H 0.4579 0.1836 0.3996 0.060 Uiso 1 1 calc R
H14B H 0.3624 0.0542 0.4141 0.060 Uiso 1 1 calc R
C15 C 0.1984(3) 0.1835(2) 0.43592(19) 0.0431(5) Uani 1 1 d .
C16 C 0.1312(3) 0.2693(2) 0.3918(2) 0.0489(6) Uani 1 1 d .
H16 H 0.1801 0.2895 0.3278 0.059 Uiso 1 1 calc R
C17 C -0.0061(3) 0.3248(2) 0.4409(2) 0.0505(6) Uani 1 1 d .
H17 H -0.0500 0.3809 0.4094 0.061 Uiso 1 1 calc R
C18 C -0.0788(3) 0.2971(2) 0.5372(2) 0.0493(6) Uani 1 1 d .
C19 C -0.0129(3) 0.2142(2) 0.5840(2) 0.0522(6) Uani 1 1 d .
H19 H -0.0595 0.1961 0.6497 0.063 Uiso 1 1 calc R
C20 C 0.1241(3) 0.1581(2) 0.5319(2) 0.0484(6) Uani 1 1 d .
H20 H 0.1670 0.1014 0.5631 0.058 Uiso 1 1 calc R
C21 C -0.2830(5) 0.3417(3) 0.6859(3) 0.0880(10) Uani 1 1 d .
H21A H -0.3337 0.2477 0.6615 0.132 Uiso 1 1 calc R
H21B H -0.3775 0.3877 0.7054 0.132 Uiso 1 1 calc R
H21C H -0.1839 0.3786 0.7626 0.132 Uiso 1 1 calc R

loop_
_atom_site_aniso_label
_atom_site_aniso_U_11
_atom_site_aniso_U_22
_atom_site_aniso_U_33
_atom_site_aniso_U_23
_atom_site_aniso_U_13
_atom_site_aniso_U_12
O1 0.0727(11) 0.0755(12) 0.0665(11) 0.0271(10) 0.0263(9) 0.0329(10)
N1 0.0522(11) 0.0609(13) 0.0427(10) 0.0251(10) 0.0128(8) 0.0218(10)
N2 0.0484(10) 0.0449(11) 0.0539(12) 0.0211(9) 0.0134(9) 0.0150(9)
C1 0.0416(11) 0.0585(14) 0.0592(14) 0.0342(12) 0.0172(10) 0.0226(11)
C2 0.0552(14) 0.0786(19) 0.0848(19) 0.0544(17) 0.0265(14) 0.0284(14)
C3 0.0536(15) 0.0623(18) 0.120(3) 0.0563(19) 0.0243(16) 0.0150(14)
C4 0.0555(15) 0.0506(15) 0.094(2) 0.0290(15) 0.0074(14) 0.0080(12)
C5 0.0499(13) 0.0509(14) 0.0640(15) 0.0226(12) 0.0055(11) 0.0095(12)
C6 0.0379(11) 0.0435(12) 0.0502(12) 0.0205(10) 0.0078(9) 0.0138(10)
C7 0.0387(11) 0.0426(12) 0.0404(11) 0.0154(10) 0.0081(9) 0.0151(9)
C8 0.0404(11) 0.0484(13) 0.0408(11) 0.0187(10) 0.0095(9) 0.0186(10)
C9 0.0718(16) 0.098(2) 0.0452(14) 0.0357(14) 0.0174(12) 0.0335(16)
C10 0.0470(12) 0.0466(13) 0.0417(12) 0.0079(10) 0.0050(10) 0.0171(11)
C11 0.0437(12) 0.0423(12) 0.0557(14) 0.0145(11) 0.0106(10) 0.0176(10)
C12 0.0575(15) 0.0447(14) 0.089(2) 0.0170(14) 0.0091(14) 0.0070(12)
C13 0.0435(11) 0.0450(13) 0.0418(12) 0.0172(10) 0.0105(9) 0.0182(10)
C14 0.0555(13) 0.0544(14) 0.0431(12) 0.0231(11) 0.0078(10) 0.0169(11)
C15 0.0537(12) 0.0363(11) 0.0331(11) 0.0121(9) 0.0036(9) 0.0079(10)
C16 0.0609(13) 0.0465(13) 0.0395(12) 0.0201(10) 0.0101(10) 0.0116(11)
C17 0.0630(14) 0.0405(12) 0.0452(12) 0.0168(10) 0.0057(11) 0.0148(11)
C18 0.0514(13) 0.0410(12) 0.0448(12) 0.0098(10) 0.0083(10) 0.0091(10)
C19 0.0642(14) 0.0453(13) 0.0448(13) 0.0189(11) 0.0170(11) 0.0077(11)
C20 0.0633(14) 0.0400(12) 0.0420(12) 0.0190(10) 0.0085(10) 0.0127(11)
C21 0.093(2) 0.106(3) 0.075(2) 0.0333(18) 0.0415(17) 0.047(2)

loop_
_atom_type_symbol
_atom_type_description
_atom_type_scat_dispersion_real
_atom_type_scat_dispersion_imag
_atom_type_scat_source
C C 0.0033 0.0016 'International Tables Vol C Tables 4.2.6.8 and 6.1.1.4'
H H 0.0000 0.0000 'International Tables Vol C Tables 4.2.6.8 and 6.1.1.4'
N N 0.0061 0.0033 'International Tables Vol C Tables 4.2.6.8 and 6.1.1.4'
O O 0.0106 0.0060 'International Tables Vol C Tables 4.2.6.8 and 6.1.1.4'

loop_
_geom_angle_atom_site_label_1
_geom_angle_atom_site_label_2
_geom_angle_atom_site_label_3
_geom_angle
C18 O1 C21 117.5(2)
C8 N1 C1 108.52(17)
C8 N1 C9 125.8(2)
C1 N1 C9 125.6(2)
C13 N2 C11 118.90(19)
C2 C1 N1 128.2(2)
C2 C1 C6 122.6(2)
N1 C1 C6 109.15(19)
C3 C2 C1 117.2(3)
C3 C2 H2 121.4
C1 C2 H2 121.4
C4 C3 C2 121.5(3)
C4 C3 H3 119.2
C2 C3 H3 119.2
C5 C4 C3 121.2(3)
C5 C4 H4 119.4
C3 C4 H4 119.4
C4 C5 C6 119.0(2)
C4 C5 H5 120.5
C6 C5 H5 120.5
C5 C6 C1 118.4(2)
C5 C6 C7 135.3(2)
C1 C6 C7 106.30(19)
C13 C7 C8 117.8(2)
C13 C7 C6 135.82(19)
C8 C7 C6 106.33(18)
N1 C8 C10 129.8(2)
N1 C8 C7 109.70(19)
C10 C8 C7 120.5(2)
N1 C9 H9A 109.5
N1 C9 H9B 109.5
H9A C9 H9B 109.5
N1 C9 H9C 109.5
H9A C9 H9C 109.5
H9B C9 H9C 109.5
C11 C10 C8 117.6(2)
C11 C10 H10 121.2
C8 C10 H10 121.2
N2 C11 C10 123.4(2)
N2 C11 C12 115.4(2)
C10 C11 C12 121.2(2)
C11 C12 H12A 109.5
C11 C12 H12B 109.5
H12A C12 H12B 109.5
C11 C12 H12C 109.5
H12A C12 H12C 109.5
H12B C12 H12C 109.5
N2 C13 C7 121.76(19)
N2 C13 C14 115.50(19)
C7 C13 C14 122.7(2)
C13 C14 C15 112.45(16)
C13 C14 H14A 109.1
C15 C14 H14A 109.1
C13 C14 H14B 109.1
C15 C14 H14B 109.1
H14A C14 H14B 107.8
C20 C15 C16 117.3(2)
C20 C15 C14 121.16(19)
C16 C15 C14 121.47(19)
C17 C16 C15 121.3(2)
C17 C16 H16 119.3
C15 C16 H16 119.3
C16 C17 C18 120.1(2)
C16 C17 H17 120.0
C18 C17 H17 120.0
O1 C18 C19 124.8(2)
O1 C18 C17 115.4(2)
C19 C18 C17 119.8(2)
C18 C19 C20 119.1(2)
C18 C19 H19 120.4
C20 C19 H19 120.4
C15 C20 C19 122.3(2)
C15 C20 H20 118.8
C19 C20 H20 118.8
O1 C21 H21A 109.5
O1 C21 H21B 109.5
H21A C21 H21B 109.5
O1 C21 H21C 109.5
H21A C21 H21C 109.5
H21B C21 H21C 109.5

loop_
_geom_bond_atom_site_label_1
_geom_bond_atom_site_label_2
_geom_bond_distance
O1 C18 1.377(3)
O1 C21 1.417(3)
N1 C8 1.366(3)
N1 C1 1.397(3)
N1 C9 1.448(3)
N2 C13 1.349(3)
N2 C11 1.357(3)
C1 C2 1.382(3)
C1 C6 1.405(3)
C2 C3 1.382(4)
C2 H2 0.9300
C3 C4 1.382(4)
C3 H3 0.9300
C4 C5 1.376(4)
C4 H4 0.9300
C5 C6 1.401(3)
C5 H5 0.9300
C6 C7 1.451(3)
C7 C13 1.389(3)
C7 C8 1.413(3)
C8 C10 1.386(3)
C9 H9A 0.9600
C9 H9B 0.9600
C9 H9C 0.9600
C10 C11 1.370(3)
C10 H10 0.9300
C11 C12 1.504(3)
C12 H12A 0.9600
C12 H12B 0.9600
C12 H12C 0.9600
C13 C14 1.506(3)
C14 C15 1.520(3)
C14 H14A 0.9700
C14 H14B 0.9700
C15 C20 1.375(3)
C15 C16 1.394(3)
C16 C17 1.377(3)
C16 H16 0.9300
C17 C18 1.383(3)
C17 H17 0.9300
C18 C19 1.378(3)
C19 C20 1.388(3)
C19 H19 0.9300
C20 H20 0.9300
C21 H21A 0.9600
C21 H21B 0.9600
C21 H21C 0.9600
